data_1544097
loop_
_publ_author_name
'Lakhloufi, S.'
'Lem\'ee-Cailleau, M H'
'Chastanet, G.'
'Rosa, P.'
'Daro, N.'
'Guionneau, P.'

_publ_section_title
;
 Structural movies of the gradual spin-crossover in a molecular complex at
 various physical scales.
;
_journal_issue 40
_journal_name_full 'Physical chemistry chemical physics : PCCP'
_journal_page_first 28307
_journal_page_last 28315
_journal_paper_doi 10.1039/c6cp04987g
_journal_volume 18
_journal_year 2016
_chemical_formula_sum 'C38 H28 N10 S2 Zn'
_chemical_formula_weight 754.19
_chemical_name_systematic
;
     bis(N-(2-Pyridylmethylene)-4-(phenylazo)aniline)-diisothiocyanato-zinc(ii)
;
_space_group_IT_number 14
_symmetry_cell_setting monoclinic
_symmetry_space_group_name_Hall '-P 2ybc'
_symmetry_space_group_name_H-M 'P 1 21/c 1'
_atom_sites_solution_hydrogens geom
_atom_sites_solution_primary direct
_atom_sites_solution_secondary difmap
_audit_creation_method SHELXL-97
_audit_update_record
;
2016-07-12 deposited with the CCDC.
2016-09-13 downloaded from the CCDC.
;
_cell_angle_alpha 90.00
_cell_angle_beta 93.621(4)
_cell_angle_gamma 90.00
_cell_formula_units_Z 4
_cell_length_a 15.1281(7)
_cell_length_b 14.5550(11)
_cell_length_c 17.1464(13)
_cell_measurement_reflns_used 14228
_cell_measurement_temperature 280(2)
_cell_measurement_theta_max 25.03
_cell_measurement_theta_min 1
_cell_volume 3767.9(4)
_computing_cell_refinement 'HKL Scalepack (Otwinowski & Minor 1997)'
_computing_data_collection 'KappaCCD Server Software (Nonius, 1997)'
_computing_data_reduction 'HKL Denzo and Scalepack (Otwinowski & Minor 1997)'
_computing_molecular_graphics 'ORTEP-3 (Farrugia, 1997) and Mercury (CCDC)'
_computing_publication_material 'shelxl-97 (Sheldrick, 1997)'
_computing_structure_refinement 'SHELXL-97 (Sheldrick, 1997)'
_computing_structure_solution 'Shelxs-97 (Sheldrick, 1990)'
_diffrn_ambient_temperature 280(2)
_diffrn_measured_fraction_theta_full 0.743
_diffrn_measured_fraction_theta_max 0.743
_diffrn_measurement_device_type 'Nonius KappaCCD'
_diffrn_measurement_method '\w scans'
_diffrn_radiation_monochromator graphite
_diffrn_radiation_source 'fine-focus sealed tube'
_diffrn_radiation_type MoK\a
_diffrn_radiation_wavelength 0.71073
_diffrn_reflns_av_R_equivalents 0.0172
_diffrn_reflns_av_sigmaI/netI 0.0397
_diffrn_reflns_limit_h_max 14
_diffrn_reflns_limit_h_min -13
_diffrn_reflns_limit_k_max 16
_diffrn_reflns_limit_k_min -10
_diffrn_reflns_limit_l_max 20
_diffrn_reflns_limit_l_min -20
_diffrn_reflns_number 6403
_diffrn_reflns_theta_full 25.02
_diffrn_reflns_theta_max 25.02
_diffrn_reflns_theta_min 2.23
_exptl_absorpt_coefficient_mu 0.804
_exptl_absorpt_correction_T_max 0.7136
_exptl_absorpt_correction_T_min 0.6440
_exptl_absorpt_correction_type empirical
_exptl_absorpt_process_details scalepack
_exptl_crystal_colour orange
_exptl_crystal_density_diffrn 1.330
_exptl_crystal_density_method 'not measured'
_exptl_crystal_description cube-shaped
_exptl_crystal_F_000 1552
_exptl_crystal_size_max 0.60
_exptl_crystal_size_mid 0.60
_exptl_crystal_size_min 0.45
_refine_diff_density_max 0.579
_refine_diff_density_min -0.244
_refine_diff_density_rms 0.042
_refine_ls_extinction_method none
_refine_ls_goodness_of_fit_ref 1.035
_refine_ls_hydrogen_treatment constr
_refine_ls_matrix_type full
_refine_ls_number_parameters 460
_refine_ls_number_reflns 4932
_refine_ls_number_restraints 0
_refine_ls_restrained_S_all 1.035
_refine_ls_R_factor_all 0.0635
_refine_ls_R_factor_gt 0.0468
_refine_ls_shift/su_max 0.001
_refine_ls_shift/su_mean 0.000
_refine_ls_structure_factor_coef Fsqd
_refine_ls_weighting_details 'calc w=1/[\s^2^(Fo^2^)+(0.0471P)^2^+3.6436P] where P=(Fo^2^+2Fc^2^)/3'
_refine_ls_weighting_scheme calc
_refine_ls_wR_factor_gt 0.1132
_refine_ls_wR_factor_ref 0.1231
_reflns_number_gt 3891
_reflns_number_total 4932
_reflns_threshold_expression >2sigma(I)
_cod_data_source_file c6cp04987g4.cif
_cod_data_source_block znaza280km
_cod_depositor_comments 'Adding full bibliography for 1544075--1544134.cif.'
_cod_original_sg_symbol_H-M 'P 21/c'
_cod_database_code 1544097

loop_
_symmetry_equiv_pos_as_xyz
'x, y, z'
'-x, y+1/2, -z+1/2'
'-x, -y, -z'
'x, -y-1/2, z-1/2'

loop_
_atom_site_label
_atom_site_type_symbol
_atom_site_fract_x
_atom_site_fract_y
_atom_site_fract_z
_atom_site_U_iso_or_equiv
_atom_site_adp_type
_atom_site_occupancy
_atom_site_symmetry_multiplicity
_atom_site_calc_flag
_atom_site_refinement_flags
Zn01 Zn 0.70984(3) 0.28536(3) 0.44762(2) 0.05788(19) Uani 1 1 d .
S1 S 0.80784(7) 0.49608(8) 0.64717(6) 0.0687(3) Uani 1 1 d .
S2 S 0.56403(8) 0.07171(9) 0.60551(7) 0.0820(4) Uani 1 1 d .
N9 N 1.0861(3) 0.3957(3) 0.1870(2) 0.0912(13) Uani 1 1 d .
N7 N 0.7711(2) 0.3749(3) 0.5246(2) 0.0760(10) Uani 1 1 d .
N2 N 0.7303(2) 0.3804(2) 0.33847(16) 0.0475(7) Uani 1 1 d .
C29 C 1.1672(5) 0.4095(4) 0.1311(4) 0.101(2) Uani 1 1 d .
N3 N 0.6699(2) 0.1893(2) 0.34397(17) 0.0505(8) Uani 1 1 d .
N1 N 0.8272(2) 0.2138(2) 0.42256(17) 0.0559(8) Uani 1 1 d .
C1 C 0.8054(2) 0.3858(2) 0.2925(2) 0.0482(9) Uani 1 1 d .
C3 C 0.7856(2) 0.4243(3) 0.5757(2) 0.0558(10) Uani 1 1 d .
N4 N 0.5888(2) 0.3602(2) 0.4253(2) 0.0638(9) Uani 1 1 d .
C12 C 0.6200(3) 0.1465(3) 0.5595(2) 0.0570(10) Uani 1 1 d .
C8 C 0.8874(3) 0.3984(3) 0.3305(2) 0.0586(10) Uani 1 1 d .
H8 H 0.8928 0.4042 0.3846 0.070 Uiso 1 1 calc R
C10 C 0.9055(3) 0.2227(3) 0.4623(3) 0.0691(12) Uani 1 1 d .
H10 H 0.9079 0.2554 0.5090 0.083 Uiso 1 1 calc R
N10 N 1.0277(4) 0.4028(3) 0.1451(3) 0.1126(18) Uani 1 1 d .
C15 C 0.5801(3) 0.4113(3) 0.3599(2) 0.0610(10) Uani 1 1 d .
C4 C 0.6583(3) 0.4191(3) 0.3148(2) 0.0552(10) Uani 1 1 d .
H4 H 0.6554 0.4526 0.2686 0.066 Uiso 1 1 calc R
C6 C 0.8248(3) 0.1652(3) 0.3552(2) 0.0536(10) Uani 1 1 d .
C2 C 0.5843(3) 0.1804(3) 0.3063(2) 0.0535(10) Uani 1 1 d .
C11 C 0.5159(3) 0.1567(3) 0.3519(3) 0.0715(12) Uani 1 1 d .
H11 H 0.5275 0.1443 0.4047 0.086 Uiso 1 1 calc R
C23 C 0.7979(3) 0.3759(3) 0.2121(2) 0.0680(12) Uani 1 1 d .
H23 H 0.7425 0.3663 0.1867 0.082 Uiso 1 1 calc R
N5 N 0.6599(3) 0.1990(3) 0.5266(2) 0.0844(12) Uani 1 1 d .
C13 C 0.8709(4) 0.3800(3) 0.1701(3) 0.0851(14) Uani 1 1 d .
H13 H 0.8654 0.3737 0.1160 0.102 Uiso 1 1 calc R
C18 C 0.8990(3) 0.1270(3) 0.3273(3) 0.0713(12) Uani 1 1 d .
H18 H 0.8955 0.0938 0.2809 0.086 Uiso 1 1 calc R
C9 C 0.9523(3) 0.3935(3) 0.2073(3) 0.0746(14) Uani 1 1 d .
C17 C 0.0352(3) 0.1153(3) 0.0776(3) 0.0767(13) Uani 1 1 d .
H17 H -0.0225 0.1050 0.0576 0.092 Uiso 1 1 calc R
C7 C 0.9614(3) 0.4023(3) 0.2875(3) 0.0716(12) Uani 1 1 d .
H7 H 1.0172 0.4109 0.3125 0.086 Uiso 1 1 calc R
N8 N 0.3101(3) 0.1604(3) 0.2208(3) 0.0929(13) Uani 1 1 d .
C38 C 0.4311(4) 0.4462(5) 0.3825(5) 0.120(2) Uani 1 1 d .
H38 H 0.3776 0.4750 0.3682 0.144 Uiso 1 1 calc R
C32 C 0.5019(3) 0.4542(4) 0.3359(3) 0.0901(15) Uani 1 1 d .
H32 H 0.4969 0.4876 0.2896 0.108 Uiso 1 1 calc R
C16 C 0.4794(3) 0.1948(3) 0.1971(3) 0.0796(14) Uani 1 1 d .
H16 H 0.4669 0.2078 0.1444 0.096 Uiso 1 1 calc R
C5 C 0.7362(3) 0.1534(3) 0.3156(2) 0.0557(10) Uani 1 1 d .
H5 H 0.7294 0.1194 0.2696 0.067 Uiso 1 1 calc R
C14 C 0.5658(3) 0.2009(3) 0.2286(2) 0.0676(11) Uani 1 1 d .
H14 H 0.6110 0.2187 0.1975 0.081 Uiso 1 1 calc R
C20 C 0.9818(3) 0.1863(3) 0.4381(3) 0.0820(14) Uani 1 1 d .
H20 H 1.0348 0.1939 0.4680 0.098 Uiso 1 1 calc R
C22 C 0.4309(3) 0.1515(3) 0.3197(3) 0.0805(14) Uani 1 1 d .
H22 H 0.3853 0.1352 0.3508 0.097 Uiso 1 1 calc R
C27 C 0.1033(4) 0.0977(4) 0.0331(3) 0.0890(15) Uani 1 1 d .
H27 H 0.0920 0.0759 -0.0175 0.107 Uiso 1 1 calc R
C24 C 0.9799(3) 0.1385(3) 0.3695(3) 0.0825(14) Uani 1 1 d .
H24 H 1.0316 0.1142 0.3513 0.099 Uiso 1 1 calc R
C21 C 0.2050(3) 0.1421(3) 0.1346(4) 0.0802(15) Uani 1 1 d .
C35 C 1.3192(4) 0.4042(4) 0.1261(4) 0.0967(17) Uani 1 1 d .
H35 H 1.3744 0.3901 0.1501 0.116 Uiso 1 1 calc R
C28 C 0.0499(3) 0.1479(4) 0.1513(3) 0.0869(14) Uani 1 1 d .
H28 H 0.0028 0.1611 0.1818 0.104 Uiso 1 1 calc R
C36 C 1.2341(4) 0.4592(4) 0.0144(4) 0.1048(18) Uani 1 1 d .
H36 H 1.2303 0.4832 -0.0360 0.126 Uiso 1 1 calc R
C26 C 0.5190(4) 0.3541(4) 0.4684(3) 0.0947(16) Uani 1 1 d .
H26 H 0.5240 0.3195 0.5141 0.114 Uiso 1 1 calc R
C19 C 0.4125(3) 0.1698(3) 0.2426(3) 0.0764(14) Uani 1 1 d .
N6 N 0.3072(3) 0.1530(3) 0.1553(3) 0.0993(14) Uani 1 1 d .
C31 C 0.4401(4) 0.3965(5) 0.4486(5) 0.121(2) Uani 1 1 d .
H31 H 0.3931 0.3910 0.4807 0.145 Uiso 1 1 calc R
C33 C 1.3147(4) 0.4383(4) 0.0515(4) 0.0980(17) Uani 1 1 d .
H33 H 1.3664 0.4474 0.0258 0.118 Uiso 1 1 calc R
C34 C 1.2461(5) 0.3904(4) 0.1663(4) 0.1010(18) Uani 1 1 d .
H34 H 1.2508 0.3681 0.2172 0.121 Uiso 1 1 calc R
C30 C 0.1882(3) 0.1115(4) 0.0610(4) 0.0923(16) Uani 1 1 d .
H30 H 0.2347 0.0999 0.0294 0.111 Uiso 1 1 calc R
C25 C 0.1371(4) 0.1611(4) 0.1807(3) 0.0914(16) Uani 1 1 d .
H25 H 0.1488 0.1828 0.2313 0.110 Uiso 1 1 calc R
C37 C 1.1569(4) 0.4432(4) 0.0551(5) 0.106(2) Uani 1 1 d .
H37 H 1.1009 0.4548 0.0317 0.127 Uiso 1 1 calc R

loop_
_atom_site_aniso_label
_atom_site_aniso_U_11
_atom_site_aniso_U_22
_atom_site_aniso_U_33
_atom_site_aniso_U_23
_atom_site_aniso_U_13
_atom_site_aniso_U_12
Zn01 0.0575(3) 0.0654(4) 0.0506(2) -0.0012(2) 0.00193(18) -0.0077(2)
S1 0.0629(7) 0.0832(8) 0.0588(6) -0.0142(5) -0.0051(5) 0.0013(6)
S2 0.0768(9) 0.0899(10) 0.0808(8) 0.0019(6) 0.0173(6) -0.0238(7)
N9 0.136(4) 0.058(3) 0.078(3) -0.0030(19) -0.007(3) -0.011(2)
N7 0.078(3) 0.087(3) 0.062(2) -0.018(2) -0.0017(17) -0.015(2)
N2 0.043(2) 0.0442(19) 0.0547(17) -0.0026(13) 0.0028(13) -0.0064(15)
C29 0.114(6) 0.065(4) 0.133(5) -0.016(3) 0.075(4) -0.024(3)
N3 0.048(2) 0.049(2) 0.0541(17) 0.0011(13) 0.0001(14) -0.0099(16)
N1 0.054(2) 0.054(2) 0.0575(18) 0.0021(15) -0.0103(14) -0.0046(15)
C1 0.045(2) 0.040(2) 0.060(2) -0.0011(15) 0.0077(17) -0.0047(17)
C3 0.039(2) 0.071(3) 0.057(2) 0.0033(19) 0.0011(16) 0.0027(19)
N4 0.053(2) 0.065(2) 0.075(2) -0.0073(17) 0.0178(16) -0.0069(17)
C12 0.051(3) 0.070(3) 0.049(2) -0.0051(19) -0.0019(17) 0.004(2)
C8 0.052(3) 0.058(3) 0.066(2) -0.0049(18) 0.0021(19) -0.0114(19)
C10 0.068(3) 0.069(3) 0.068(3) 0.001(2) -0.015(2) -0.004(2)
N10 0.132(4) 0.075(3) 0.123(4) -0.014(3) -0.054(3) 0.012(3)
C15 0.048(3) 0.054(3) 0.081(3) -0.010(2) 0.006(2) -0.001(2)
C4 0.052(3) 0.052(3) 0.061(2) 0.0016(17) 0.0037(18) -0.001(2)
C6 0.053(3) 0.046(2) 0.062(2) 0.0020(17) -0.0007(18) -0.0011(19)
C2 0.051(3) 0.046(2) 0.063(2) -0.0017(16) -0.0076(18) -0.0107(18)
C11 0.058(3) 0.079(3) 0.077(3) 0.011(2) -0.006(2) -0.015(2)
C23 0.056(3) 0.094(3) 0.054(2) 0.000(2) 0.0084(18) -0.002(2)
N5 0.096(3) 0.098(3) 0.060(2) 0.014(2) 0.009(2) -0.023(2)
C13 0.085(4) 0.102(4) 0.070(3) -0.001(3) 0.012(3) -0.007(3)
C18 0.069(3) 0.064(3) 0.081(3) -0.009(2) 0.001(2) 0.003(2)
C9 0.079(4) 0.062(3) 0.088(3) -0.003(2) 0.052(3) -0.004(2)
C17 0.054(3) 0.070(3) 0.104(4) 0.008(3) -0.018(3) -0.001(2)
C7 0.043(3) 0.060(3) 0.113(4) -0.009(2) 0.012(2) -0.013(2)
N8 0.139(4) 0.065(3) 0.077(3) 0.001(2) 0.018(3) 0.006(2)
C38 0.060(4) 0.110(5) 0.192(8) -0.009(5) 0.018(4) 0.023(3)
C32 0.055(4) 0.081(4) 0.134(5) -0.004(3) 0.007(3) 0.014(3)
C16 0.082(4) 0.078(3) 0.074(3) -0.001(2) -0.030(3) -0.008(3)
C5 0.058(3) 0.052(3) 0.057(2) -0.0045(17) -0.0059(19) -0.008(2)
C14 0.070(3) 0.068(3) 0.063(2) 0.0010(19) -0.008(2) -0.014(2)
C20 0.058(3) 0.079(4) 0.105(4) 0.002(3) -0.021(3) 0.003(3)
C22 0.059(3) 0.078(4) 0.103(4) 0.015(3) -0.006(3) -0.012(2)
C27 0.069(4) 0.101(4) 0.095(4) -0.007(3) -0.005(3) -0.001(3)
C24 0.059(3) 0.077(4) 0.111(4) -0.004(3) -0.002(3) 0.008(2)
C21 0.035(3) 0.059(3) 0.143(5) 0.005(3) -0.023(3) -0.001(2)
C35 0.069(4) 0.092(4) 0.134(5) 0.004(3) 0.043(3) 0.000(3)
C28 0.059(3) 0.088(4) 0.115(4) 0.003(3) 0.008(3) 0.002(3)
C36 0.084(5) 0.110(5) 0.123(5) 0.004(4) 0.026(4) -0.012(4)
C26 0.077(4) 0.098(4) 0.115(4) -0.007(3) 0.048(3) -0.004(3)
C19 0.042(3) 0.057(3) 0.126(4) 0.000(3) -0.027(3) -0.010(2)
N6 0.143(4) 0.069(3) 0.089(3) 0.001(2) 0.027(3) 0.015(3)
C31 0.068(5) 0.122(6) 0.179(7) -0.015(5) 0.060(4) 0.005(4)
C33 0.075(4) 0.098(4) 0.126(5) 0.010(3) 0.047(3) -0.008(3)
C34 0.094(5) 0.076(4) 0.138(5) -0.002(3) 0.044(4) 0.005(3)
C30 0.054(3) 0.104(4) 0.118(4) -0.011(3) 0.002(3) -0.004(3)
C25 0.083(4) 0.087(4) 0.101(4) -0.011(3) -0.018(3) -0.004(3)
C37 0.053(4) 0.088(4) 0.179(7) -0.036(4) 0.019(4) -0.011(3)

loop_
_atom_type_symbol
_atom_type_description
_atom_type_scat_dispersion_real
_atom_type_scat_dispersion_imag
_atom_type_scat_source
C C 0.0033 0.0016 'International Tables Vol C Tables 4.2.6.8 and 6.1.1.4'
H H 0.0000 0.0000 'International Tables Vol C Tables 4.2.6.8 and 6.1.1.4'
N N 0.0061 0.0033 'International Tables Vol C Tables 4.2.6.8 and 6.1.1.4'
S S 0.1246 0.1234 'International Tables Vol C Tables 4.2.6.8 and 6.1.1.4'
Zn Zn 0.2839 1.4301 'International Tables Vol C Tables 4.2.6.8 and 6.1.1.4'

loop_
_geom_angle_atom_site_label_1
_geom_angle_atom_site_label_2
_geom_angle_atom_site_label_3
_geom_angle
N5 Zn01 N7 97.87(15)
N5 Zn01 N1 100.51(15)
N7 Zn01 N1 95.33(13)
N5 Zn01 N4 94.84(16)
N7 Zn01 N4 98.01(14)
N1 Zn01 N4 158.06(12)
N5 Zn01 N3 92.78(13)
N7 Zn01 N3 166.37(13)
N1 Zn01 N3 74.28(11)
N4 Zn01 N3 89.50(12)
N5 Zn01 N2 164.69(13)
N7 Zn01 N2 93.56(13)
N1 Zn01 N2 88.49(11)
N4 Zn01 N2 73.40(12)
N3 Zn01 N2 77.64(10)
N10 N9 C29 102.0(6)
C3 N7 Zn01 163.0(3)
C4 N2 C1 119.8(3)
C4 N2 Zn01 111.0(2)
C1 N2 Zn01 128.3(2)
C34 C29 C37 122.8(5)
C34 C29 N9 113.3(6)
C37 C29 N9 123.7(7)
C5 N3 C2 120.9(3)
C5 N3 Zn01 112.0(2)
C2 N3 Zn01 126.4(3)
C10 N1 C6 117.4(4)
C10 N1 Zn01 125.1(3)
C6 N1 Zn01 116.9(2)
C8 C1 C23 120.0(4)
C8 C1 N2 118.1(3)
C23 C1 N2 121.8(3)
N7 C3 S1 178.6(4)
C26 N4 C15 117.5(4)
C26 N4 Zn01 124.4(4)
C15 N4 Zn01 117.9(3)
N5 C12 S2 179.5(5)
C1 C8 C7 119.3(4)
C1 C8 H8 120.3
C7 C8 H8 120.3
N1 C10 C20 123.4(4)
N1 C10 H10 118.3
C20 C10 H10 118.3
N9 N10 C9 97.6(5)
N4 C15 C32 122.4(4)
N4 C15 C4 116.4(4)
C32 C15 C4 121.2(4)
N2 C4 C15 120.3(4)
N2 C4 H4 119.8
C15 C4 H4 119.8
N1 C6 C18 122.3(3)
N1 C6 C5 115.4(3)
C18 C6 C5 122.3(4)
C14 C2 C11 119.3(4)
C14 C2 N3 123.1(4)
C11 C2 N3 117.5(3)
C22 C11 C2 120.3(4)
C22 C11 H11 119.9
C2 C11 H11 119.9
C13 C23 C1 120.4(4)
C13 C23 H23 119.8
C1 C23 H23 119.8
C12 N5 Zn01 166.7(4)
C23 C13 C9 119.9(4)
C23 C13 H13 120.1
C9 C13 H13 120.1
C6 C18 C24 118.9(4)
C6 C18 H18 120.5
C24 C18 H18 120.5
C13 C9 C7 120.7(4)
C13 C9 N10 110.9(4)
C7 C9 N10 128.3(5)
C27 C17 C28 120.6(4)
C27 C17 H17 119.7
C28 C17 H17 119.7
C9 C7 C8 119.6(4)
C9 C7 H7 120.2
C8 C7 H7 120.2
N6 N8 C19 102.8(5)
C31 C38 C32 119.4(6)
C31 C38 H38 120.3
C32 C38 H38 120.3
C15 C32 C38 118.2(6)
C15 C32 H32 120.9
C38 C32 H32 120.9
C19 C16 C14 120.6(4)
C19 C16 H16 119.7
C14 C16 H16 119.7
N3 C5 C6 119.9(3)
N3 C5 H5 120.1
C6 C5 H5 120.1
C2 C14 C16 119.5(4)
C2 C14 H14 120.2
C16 C14 H14 120.2
C10 C20 C24 119.3(4)
C10 C20 H20 120.4
C24 C20 H20 120.4
C19 C22 C11 120.7(5)
C19 C22 H22 119.6
C11 C22 H22 119.6
C17 C27 C30 120.9(5)
C17 C27 H27 119.5
C30 C27 H27 119.5
C20 C24 C18 118.7(5)
C20 C24 H24 120.7
C18 C24 H24 120.7
C30 C21 C25 120.3(4)
C30 C21 N6 111.6(5)
C25 C21 N6 128.0(5)
C34 C35 C33 122.3(6)
C34 C35 H35 118.9
C33 C35 H35 118.9
C17 C28 C25 118.8(5)
C17 C28 H28 120.6
C25 C28 H28 120.6
C33 C36 C37 118.1(6)
C33 C36 H36 120.9
C37 C36 H36 120.9
N4 C26 C31 122.8(6)
N4 C26 H26 118.6
C31 C26 H26 118.6
C22 C19 C16 119.6(4)
C22 C19 N8 110.6(5)
C16 C19 N8 129.8(5)
N8 N6 C21 102.1(5)
C38 C31 C26 119.5(6)
C38 C31 H31 120.2
C26 C31 H31 120.2
C35 C33 C36 120.2(5)
C35 C33 H33 119.9
C36 C33 H33 119.9
C29 C34 C35 118.4(6)
C29 C34 H34 120.8
C35 C34 H34 120.8
C21 C30 C27 119.9(5)
C21 C30 H30 120.1
C27 C30 H30 120.1
C21 C25 C28 119.5(5)
C21 C25 H25 120.2
C28 C25 H25 120.2
C29 C37 C36 118.2(6)
C29 C37 H37 120.9
C36 C37 H37 120.9

loop_
_geom_bond_atom_site_label_1
_geom_bond_atom_site_label_2
_geom_bond_distance
Zn01 N5 2.028(4)
Zn01 N7 2.036(3)
Zn01 N1 2.125(3)
Zn01 N4 2.145(3)
Zn01 N3 2.311(3)
Zn01 N2 2.364(3)
S1 C3 1.628(4)
S2 C12 1.616(5)
N9 N10 1.109(5)
N9 C29 1.617(7)
N7 C3 1.144(5)
N2 C4 1.271(4)
N2 C1 1.426(4)
C29 C34 1.332(8)
C29 C37 1.391(9)
N3 C5 1.256(5)
N3 C2 1.417(4)
N1 C10 1.335(5)
N1 C6 1.354(5)
C1 C8 1.376(5)
C1 C23 1.383(5)
N4 C26 1.330(6)
N4 C15 1.345(5)
C12 N5 1.143(5)
C8 C7 1.380(6)
C8 H8 0.9300
C10 C20 1.359(7)
C10 H10 0.9300
N10 C9 1.616(7)
C15 C32 1.377(6)
C15 C4 1.458(6)
C4 H4 0.9300
C6 C18 1.365(6)
C6 C5 1.474(5)
C2 C14 1.375(5)
C2 C11 1.381(6)
C11 C22 1.369(6)
C11 H11 0.9300
C23 C13 1.357(6)
C23 H23 0.9300
C13 C9 1.365(7)
C13 H13 0.9300
C18 C24 1.392(6)
C18 H18 0.9300
C9 C7 1.380(6)
C17 C27 1.345(7)
C17 C28 1.356(7)
C17 H17 0.9300
C7 H7 0.9300
N8 N6 1.127(5)
N8 C19 1.575(6)
C38 C31 1.345(9)
C38 C32 1.380(8)
C38 H38 0.9300
C32 H32 0.9300
C16 C19 1.367(7)
C16 C14 1.386(6)
C16 H16 0.9300
C5 H5 0.9300
C14 H14 0.9300
C20 C24 1.366(7)
C20 H20 0.9300
C22 C19 1.360(7)
C22 H22 0.9300
C27 C30 1.357(6)
C27 H27 0.9300
C24 H24 0.9300
C21 C30 1.347(7)
C21 C25 1.364(7)
C21 N6 1.572(6)
C35 C34 1.354(7)
C35 C33 1.371(7)
C35 H35 0.9300
C28 C25 1.395(7)
C28 H28 0.9300
C36 C33 1.373(8)
C36 C37 1.417(8)
C36 H36 0.9300
C26 C31 1.366(8)
C26 H26 0.9300
C31 H31 0.9300
C33 H33 0.9300
C34 H34 0.9300
C30 H30 0.9300
C25 H25 0.9300
C37 H37 0.9300
